data_7020155
loop_
_publ_author_name
'Sartzi, Harikleia'
'Stoumpos, Constantinos C.'
'Giouli, Maria'
'Verginadis, Ioannis I.'
'Karkabounas, Spyridon Ch'
'Cunha-Silva, Lu\'is'
'Escuer, Albert'
'Perlepes, Spyros P.'

_publ_section_title
;
 The &quot;periodic table&quot; of di-2-pyridyl ketone: vanadium
 complexes.
;
_journal_issue 39
_journal_name_full 'Dalton transactions (Cambridge, England : 2003)'
_journal_page_first 11984
_journal_page_last 11988
_journal_paper_doi 10.1039/c2dt30710c
_journal_volume 41
_journal_year 2012
_chemical_formula_moiety 'C24 H24 N4 O14 S2 V2, 2(C H4 O)'
_chemical_formula_sum 'C26 H32 N4 O16 S2 V2'
_chemical_formula_weight 822.56
_space_group_IT_number 2
_symmetry_cell_setting triclinic
_symmetry_space_group_name_Hall '-P 1'
_symmetry_space_group_name_H-M 'P -1'
_atom_sites_solution_hydrogens geom
_atom_sites_solution_primary direct
_atom_sites_solution_secondary difmap
_audit_creation_date '23 May 2012'
_audit_creation_method 'SHELXL-97, manual editing plus enCIFer'
_cell_angle_alpha 114.327(2)
_cell_angle_beta 103.206(3)
_cell_angle_gamma 95.776(3)
_cell_formula_units_Z 1
_cell_length_a 8.5309(8)
_cell_length_b 9.6061(4)
_cell_length_c 11.6078(5)
_cell_measurement_reflns_used 3397
_cell_measurement_temperature 150(2)
_cell_measurement_theta_max 26.38
_cell_measurement_theta_min 3.06
_cell_volume 823.27(9)
_computing_cell_refinement 'APEX2 '
_computing_data_collection 'APEX2 (Bruker, 2006)'
_computing_data_reduction 'SAINT+ (Bruker, 1997-2005)'
_computing_molecular_graphics 'SHELXTL '
_computing_publication_material 'SHELXTL '
_computing_structure_refinement 'SHELXTL '
_computing_structure_solution 'SHELXTL (Bruker 2001)'
_diffrn_ambient_temperature 150.0(2)
_diffrn_measured_fraction_theta_full 0.950
_diffrn_measured_fraction_theta_max 0.950
_diffrn_measurement_device_type 'Bruker X8 Kappa CCD APEX II'
_diffrn_measurement_method 'omega/phi scans'
_diffrn_radiation_monochromator graphite
_diffrn_radiation_source 'fine-focus sealed tube'
_diffrn_radiation_type MoK\a
_diffrn_radiation_wavelength 0.71073
_diffrn_reflns_av_R_equivalents 0.0438
_diffrn_reflns_av_sigmaI/netI 0.0508
_diffrn_reflns_limit_h_max 10
_diffrn_reflns_limit_h_min -10
_diffrn_reflns_limit_k_max 11
_diffrn_reflns_limit_k_min -11
_diffrn_reflns_limit_l_max 13
_diffrn_reflns_limit_l_min -13
_diffrn_reflns_number 10352
_diffrn_reflns_theta_full 25.03
_diffrn_reflns_theta_max 25.03
_diffrn_reflns_theta_min 3.65
_exptl_absorpt_coefficient_mu 0.775
_exptl_absorpt_correction_T_max 0.9697
_exptl_absorpt_correction_T_min 0.9127
_exptl_absorpt_correction_type multi-scan
_exptl_absorpt_process_details
;
SADABS (Sheldrick, 1997)
;
_exptl_crystal_colour blue
_exptl_crystal_density_diffrn 1.659
_exptl_crystal_density_method 'not measured'
_exptl_crystal_description prism
_exptl_crystal_F_000 422
_exptl_crystal_size_max 0.12
_exptl_crystal_size_mid 0.10
_exptl_crystal_size_min 0.04
_refine_diff_density_max 0.644
_refine_diff_density_min -0.345
_refine_diff_density_rms 0.081
_refine_ls_extinction_method none
_refine_ls_goodness_of_fit_ref 1.097
_refine_ls_hydrogen_treatment mixed
_refine_ls_matrix_type full
_refine_ls_number_parameters 234
_refine_ls_number_reflns 2762
_refine_ls_number_restraints 2
_refine_ls_restrained_S_all 1.097
_refine_ls_R_factor_all 0.0662
_refine_ls_R_factor_gt 0.0458
_refine_ls_shift/su_max 0.000
_refine_ls_shift/su_mean 0.000
_refine_ls_structure_factor_coef Fsqd
_refine_ls_weighting_details 'calc w=1/[\s^2^(Fo^2^)+(0.0363P)^2^+1.4254P] where P=(Fo^2^+2Fc^2^)/3'
_refine_ls_weighting_scheme calc
_refine_ls_wR_factor_gt 0.0962
_refine_ls_wR_factor_ref 0.1033
_reflns_number_gt 2148
_reflns_number_total 2762
_reflns_threshold_expression >2sigma(I)
_cod_data_source_file c2dt30710c.txt
_cod_data_source_block CS769E
_cod_database_code 7020155

loop_
_symmetry_equiv_pos_as_xyz
'x, y, z'
'-x, -y, -z'

loop_
_atom_site_label
_atom_site_type_symbol
_atom_site_fract_x
_atom_site_fract_y
_atom_site_fract_z
_atom_site_U_iso_or_equiv
_atom_site_adp_type
_atom_site_occupancy
_atom_site_symmetry_multiplicity
_atom_site_calc_flag
_atom_site_refinement_flags
V1 V 0.12661(8) 0.15972(7) 0.40956(6) 0.01437(19) Uani 1 1 d .
S1 S 0.18470(12) 0.11911(10) 0.67690(9) 0.0157(2) Uani 1 1 d .
O1 O -0.0965(3) 0.0204(3) 0.3169(3) 0.0196(6) Uani 1 1 d .
O2 O 0.0864(3) 0.3242(3) 0.4892(3) 0.0206(6) Uani 1 1 d .
O3 O 0.1790(3) 0.0687(3) 0.5348(3) 0.0179(6) Uani 1 1 d .
O4 O 0.1022(3) 0.2472(3) 0.7212(3) 0.0217(6) Uani 1 1 d .
O5 O 0.3547(3) 0.1581(3) 0.7575(3) 0.0222(6) Uani 1 1 d .
O6 O 0.2287(3) -0.0314(3) 0.2730(3) 0.0178(6) Uani 1 1 d .
O7 O 0.4145(3) -0.0336(3) 0.1490(3) 0.0218(6) Uani 1 1 d D
H5 H 0.502(3) -0.062(5) 0.185(4) 0.033 Uiso 1 1 d D
N1 N 0.3835(4) 0.2503(3) 0.4595(3) 0.0155(7) Uani 1 1 d .
N2 N 0.1136(4) 0.1849(3) 0.2341(3) 0.0154(7) Uani 1 1 d .
C1 C 0.4727(5) 0.3692(4) 0.5768(4) 0.0180(8) Uani 1 1 d .
H1 H 0.4201 0.4151 0.6429 0.022 Uiso 1 1 calc R
C2 C 0.6380(5) 0.4258(4) 0.6035(4) 0.0216(9) Uani 1 1 d .
H2 H 0.6993 0.5086 0.6877 0.026 Uiso 1 1 calc R
C3 C 0.7143(5) 0.3614(4) 0.5069(4) 0.0245(10) Uani 1 1 d .
H3 H 0.8283 0.3998 0.5235 0.029 Uiso 1 1 calc R
C4 C 0.6230(5) 0.2405(5) 0.3861(4) 0.0219(9) Uani 1 1 d .
H4 H 0.6727 0.1951 0.3179 0.026 Uiso 1 1 calc R
C5 C 0.4590(5) 0.1866(4) 0.3659(4) 0.0181(9) Uani 1 1 d .
C6 C 0.3411(5) 0.0569(4) 0.2362(4) 0.0181(9) Uani 1 1 d .
C7 C 0.2234(5) 0.1298(4) 0.1703(4) 0.0172(9) Uani 1 1 d .
C8 C 0.2276(5) 0.1426(5) 0.0568(4) 0.0244(10) Uani 1 1 d .
H8 H 0.3066 0.1034 0.0131 0.029 Uiso 1 1 calc R
C9 C 0.1155(6) 0.2131(5) 0.0081(4) 0.0285(10) Uani 1 1 d .
H9 H 0.1160 0.2228 -0.0701 0.034 Uiso 1 1 calc R
C10 C 0.0025(5) 0.2697(5) 0.0732(4) 0.0267(10) Uani 1 1 d .
H10 H -0.0753 0.3191 0.0409 0.032 Uiso 1 1 calc R
C11 C 0.0041(5) 0.2535(4) 0.1862(4) 0.0212(9) Uani 1 1 d .
H11 H -0.0741 0.2917 0.2312 0.025 Uiso 1 1 calc R
C12 C 0.2943(5) -0.1445(5) 0.3101(4) 0.0270(10) Uani 1 1 d .
H12A H 0.3171 -0.2251 0.2342 0.041 Uiso 1 1 calc R
H12B H 0.2136 -0.1935 0.3379 0.041 Uiso 1 1 calc R
H12C H 0.3967 -0.0920 0.3835 0.041 Uiso 1 1 calc R
C13 C 0.3849(7) 0.5789(6) 0.9063(5) 0.0546(15) Uani 1 1 d .
H13A H 0.4366 0.6908 0.9555 0.082 Uiso 1 1 calc R
H13B H 0.4695 0.5187 0.8860 0.082 Uiso 1 1 calc R
H13C H 0.3303 0.5471 0.9600 0.082 Uiso 1 1 calc R
O8 O 0.2672(4) 0.5502(4) 0.7874(4) 0.0423(9) Uani 1 1 d D
H6 H 0.201(6) 0.457(3) 0.764(5) 0.064 Uiso 1 1 d D

loop_
_atom_site_aniso_label
_atom_site_aniso_U_11
_atom_site_aniso_U_22
_atom_site_aniso_U_33
_atom_site_aniso_U_23
_atom_site_aniso_U_13
_atom_site_aniso_U_12
V1 0.0178(4) 0.0105(3) 0.0175(4) 0.0078(3) 0.0079(3) 0.0010(3)
S1 0.0173(5) 0.0132(5) 0.0177(5) 0.0079(4) 0.0069(4) 0.0001(4)
O1 0.0214(15) 0.0172(14) 0.0216(15) 0.0120(13) 0.0060(13) -0.0029(12)
O2 0.0220(15) 0.0149(14) 0.0266(16) 0.0093(13) 0.0106(13) 0.0037(12)
O3 0.0224(15) 0.0149(13) 0.0205(15) 0.0106(12) 0.0096(13) 0.0020(12)
O4 0.0255(16) 0.0207(14) 0.0218(16) 0.0094(13) 0.0122(13) 0.0063(12)
O5 0.0191(15) 0.0186(14) 0.0230(16) 0.0081(13) 0.0004(13) -0.0010(12)
O6 0.0239(15) 0.0120(13) 0.0251(15) 0.0128(12) 0.0129(13) 0.0039(12)
O7 0.0300(17) 0.0185(14) 0.0233(16) 0.0102(13) 0.0157(14) 0.0107(13)
N1 0.0198(18) 0.0111(15) 0.0188(18) 0.0083(15) 0.0080(15) 0.0042(14)
N2 0.0187(17) 0.0101(15) 0.0164(18) 0.0068(14) 0.0038(15) -0.0020(14)
C1 0.023(2) 0.0140(19) 0.017(2) 0.0087(18) 0.0056(18) 0.0007(17)
C2 0.022(2) 0.014(2) 0.026(2) 0.0104(19) 0.0006(19) -0.0006(17)
C3 0.019(2) 0.017(2) 0.044(3) 0.018(2) 0.011(2) 0.0049(18)
C4 0.023(2) 0.019(2) 0.035(3) 0.018(2) 0.016(2) 0.0077(18)
C5 0.026(2) 0.0105(18) 0.026(2) 0.0127(18) 0.0142(19) 0.0060(17)
C6 0.023(2) 0.0143(19) 0.022(2) 0.0092(18) 0.0130(19) 0.0030(17)
C7 0.022(2) 0.0084(18) 0.018(2) 0.0040(17) 0.0068(18) -0.0016(16)
C8 0.032(2) 0.020(2) 0.022(2) 0.0086(19) 0.012(2) 0.0021(19)
C9 0.044(3) 0.028(2) 0.017(2) 0.014(2) 0.009(2) 0.004(2)
C10 0.029(2) 0.024(2) 0.026(2) 0.015(2) 0.000(2) 0.001(2)
C11 0.019(2) 0.020(2) 0.022(2) 0.0083(19) 0.0045(19) 0.0001(18)
C12 0.036(3) 0.020(2) 0.037(3) 0.019(2) 0.018(2) 0.011(2)
C13 0.051(4) 0.045(3) 0.040(3) -0.001(3) 0.005(3) 0.005(3)
O8 0.047(2) 0.0280(18) 0.051(2) 0.0160(18) 0.016(2) 0.0084(16)

loop_
_atom_type_symbol
_atom_type_description
_atom_type_scat_dispersion_real
_atom_type_scat_dispersion_imag
_atom_type_scat_source
C C 0.0033 0.0016 'International Tables Vol C Tables 4.2.6.8 and 6.1.1.4'
H H 0.0000 0.0000 'International Tables Vol C Tables 4.2.6.8 and 6.1.1.4'
N N 0.0061 0.0033 'International Tables Vol C Tables 4.2.6.8 and 6.1.1.4'
O O 0.0106 0.0060 'International Tables Vol C Tables 4.2.6.8 and 6.1.1.4'
V V 0.3005 0.5294 'International Tables Vol C Tables 4.2.6.8 and 6.1.1.4'
S S 0.1246 0.1234 'International Tables Vol C Tables 4.2.6.8 and 6.1.1.4'

loop_
_geom_angle_atom_site_label_1
_geom_angle_atom_site_label_2
_geom_angle_atom_site_label_3
_geom_angle
_geom_angle_site_symmetry_1
_geom_angle_site_symmetry_3
O2 V1 O3 106.40(13) . .
O2 V1 O1 102.34(13) . .
O3 V1 O1 92.83(11) . .
O2 V1 N1 94.83(13) . .
O3 V1 N1 88.44(11) . .
O1 V1 N1 161.64(11) . .
O2 V1 N2 95.75(13) . .
O3 V1 N2 157.19(11) . .
O1 V1 N2 87.57(11) . .
N1 V1 N2 84.28(12) . .
O2 V1 O6 162.12(11) . .
O3 V1 O6 86.84(10) . .
O1 V1 O6 88.64(10) . .
N1 V1 O6 73.14(10) . .
N2 V1 O6 70.37(10) . .
O4 S1 O5 112.59(16) . .
O4 S1 O3 110.46(15) . .
O5 S1 O3 109.43(15) . .
O4 S1 O1 109.75(15) . 2_556
O5 S1 O1 107.60(15) . 2_556
O3 S1 O1 106.80(15) . 2_556
S1 O1 V1 134.21(17) 2_556 .
S1 O3 V1 134.95(16) . .
C12 O6 C6 115.0(3) . .
C12 O6 V1 121.8(2) . .
C6 O6 V1 102.49(19) . .
C6 O7 H5 115(3) . .
C1 N1 C5 118.7(3) . .
C1 N1 V1 123.8(2) . .
C5 N1 V1 117.5(3) . .
C7 N2 C11 119.3(3) . .
C7 N2 V1 117.0(3) . .
C11 N2 V1 123.7(3) . .
N1 C1 C2 121.7(4) . .
N1 C1 H1 119.2 . .
C2 C1 H1 119.2 . .
C1 C2 C3 119.4(4) . .
C1 C2 H2 120.3 . .
C3 C2 H2 120.3 . .
C4 C3 C2 119.2(4) . .
C4 C3 H3 120.4 . .
C2 C3 H3 120.4 . .
C5 C4 C3 118.9(4) . .
C5 C4 H4 120.6 . .
C3 C4 H4 120.6 . .
N1 C5 C4 122.2(4) . .
N1 C5 C6 112.9(3) . .
C4 C5 C6 124.8(3) . .
O7 C6 O6 114.0(3) . .
O7 C6 C7 109.8(3) . .
O6 C6 C7 101.3(3) . .
O7 C6 C5 115.4(3) . .
O6 C6 C5 106.5(3) . .
C7 C6 C5 108.9(3) . .
N2 C7 C8 121.7(4) . .
N2 C7 C6 113.7(3) . .
C8 C7 C6 124.5(3) . .
C9 C8 C7 118.8(4) . .
C9 C8 H8 120.6 . .
C7 C8 H8 120.6 . .
C8 C9 C10 119.6(4) . .
C8 C9 H9 120.2 . .
C10 C9 H9 120.2 . .
C9 C10 C11 118.9(4) . .
C9 C10 H10 120.5 . .
C11 C10 H10 120.5 . .
N2 C11 C10 121.5(4) . .
N2 C11 H11 119.2 . .
C10 C11 H11 119.2 . .
O6 C12 H12A 109.5 . .
O6 C12 H12B 109.5 . .
H12A C12 H12B 109.5 . .
O6 C12 H12C 109.5 . .
H12A C12 H12C 109.5 . .
H12B C12 H12C 109.5 . .
O8 C13 H13A 109.5 . .
O8 C13 H13B 109.5 . .
H13A C13 H13B 109.5 . .
O8 C13 H13C 109.5 . .
H13A C13 H13C 109.5 . .
H13B C13 H13C 109.5 . .
C13 O8 H6 104(4) . .

loop_
_geom_bond_atom_site_label_1
_geom_bond_atom_site_label_2
_geom_bond_distance
_geom_bond_site_symmetry_2
V1 O2 1.587(3) .
V1 O3 1.977(2) .
V1 O1 1.984(3) .
V1 N1 2.125(3) .
V1 N2 2.128(3) .
V1 O6 2.280(3) .
S1 O4 1.446(3) .
S1 O5 1.450(3) .
S1 O3 1.502(3) .
S1 O1 1.506(2) 2_556
O1 S1 1.506(2) 2_556
O6 C12 1.442(4) .
O6 C6 1.463(4) .
O7 C6 1.359(4) .
O7 H5 0.895(10) .
N1 C1 1.344(5) .
N1 C5 1.349(5) .
N2 C7 1.342(5) .
N2 C11 1.343(5) .
C1 C2 1.374(5) .
C1 H1 0.9500 .
C2 C3 1.381(6) .
C2 H2 0.9500 .
C3 C4 1.378(6) .
C3 H3 0.9500 .
C4 C5 1.373(5) .
C4 H4 0.9500 .
C5 C6 1.530(6) .
C6 C7 1.523(5) .
C7 C8 1.380(5) .
C8 C9 1.376(6) .
C8 H8 0.9500 .
C9 C10 1.377(6) .
C9 H9 0.9500 .
C10 C11 1.381(6) .
C10 H10 0.9500 .
C11 H11 0.9500 .
C12 H12A 0.9800 .
C12 H12B 0.9800 .
C12 H12C 0.9800 .
C13 O8 1.410(6) .
C13 H13A 0.9800 .
C13 H13B 0.9800 .
C13 H13C 0.9800 .
O8 H6 0.906(10) .

loop_
_geom_hbond_atom_site_label_D
_geom_hbond_atom_site_label_H
_geom_hbond_atom_site_label_A
_geom_hbond_distance_DH
_geom_hbond_distance_HA
_geom_hbond_distance_DA
_geom_hbond_angle_DHA
_geom_hbond_site_symmetry_A
O7 H5 O5 0.895(10) 1.774(14) 2.655(4) 168(4) 2_656
O8 H6 O4 0.906(10) 1.916(16) 2.808(4) 168(5) .

loop_
_geom_torsion_atom_site_label_1
_geom_torsion_atom_site_label_2
_geom_torsion_atom_site_label_3
_geom_torsion_atom_site_label_4
_geom_torsion
_geom_torsion_site_symmetry_1
_geom_torsion_site_symmetry_4
O2 V1 O1 S1 -116.1(2) . 2_556
O3 V1 O1 S1 -8.6(2) . 2_556
N1 V1 O1 S1 85.0(4) . 2_556
N2 V1 O1 S1 148.6(2) . 2_556
O6 V1 O1 S1 78.2(2) . 2_556
O4 S1 O3 V1 14.5(3) . .
O5 S1 O3 V1 -110.0(2) . .
O1 S1 O3 V1 133.8(2) 2_556 .
O2 V1 O3 S1 1.2(3) . .
O1 V1 O3 S1 -102.6(2) . .
N1 V1 O3 S1 95.8(2) . .
N2 V1 O3 S1 167.0(2) . .
O6 V1 O3 S1 169.0(2) . .
O2 V1 O6 C12 137.7(4) . .
O3 V1 O6 C12 -0.9(3) . .
O1 V1 O6 C12 -93.8(3) . .
N1 V1 O6 C12 88.4(3) . .
N2 V1 O6 C12 178.3(3) . .
O2 V1 O6 C6 7.4(5) . .
O3 V1 O6 C6 -131.2(2) . .
O1 V1 O6 C6 135.9(2) . .
N1 V1 O6 C6 -41.9(2) . .
N2 V1 O6 C6 48.0(2) . .
O2 V1 N1 C1 35.1(3) . .
O3 V1 N1 C1 -71.2(3) . .
O1 V1 N1 C1 -165.5(3) . .
N2 V1 N1 C1 130.5(3) . .
O6 V1 N1 C1 -158.4(3) . .
O2 V1 N1 C5 -143.0(3) . .
O3 V1 N1 C5 110.6(3) . .
O1 V1 N1 C5 16.4(5) . .
N2 V1 N1 C5 -47.7(3) . .
O6 V1 N1 C5 23.5(2) . .
O2 V1 N2 C7 141.8(3) . .
O3 V1 N2 C7 -24.5(5) . .
O1 V1 N2 C7 -116.0(3) . .
N1 V1 N2 C7 47.5(3) . .
O6 V1 N2 C7 -26.6(2) . .
O2 V1 N2 C11 -37.4(3) . .
O3 V1 N2 C11 156.2(3) . .
O1 V1 N2 C11 64.7(3) . .
N1 V1 N2 C11 -131.7(3) . .
O6 V1 N2 C11 154.1(3) . .
C5 N1 C1 C2 -0.5(5) . .
V1 N1 C1 C2 -178.7(3) . .
N1 C1 C2 C3 1.2(6) . .
C1 C2 C3 C4 -0.6(6) . .
C2 C3 C4 C5 -0.7(6) . .
C1 N1 C5 C4 -0.8(5) . .
V1 N1 C5 C4 177.4(3) . .
C1 N1 C5 C6 -177.9(3) . .
V1 N1 C5 C6 0.3(4) . .
C3 C4 C5 N1 1.4(6) . .
C3 C4 C5 C6 178.2(3) . .
C12 O6 C6 O7 48.1(4) . .
V1 O6 C6 O7 -177.6(3) . .
C12 O6 C6 C7 165.9(3) . .
V1 O6 C6 C7 -59.8(3) . .
C12 O6 C6 C5 -80.3(4) . .
V1 O6 C6 C5 54.0(3) . .
N1 C5 C6 O7 -166.5(3) . .
C4 C5 C6 O7 16.4(5) . .
N1 C5 C6 O6 -38.9(4) . .
C4 C5 C6 O6 144.0(3) . .
N1 C5 C6 C7 69.5(4) . .
C4 C5 C6 C7 -107.5(4) . .
C11 N2 C7 C8 0.4(5) . .
V1 N2 C7 C8 -178.9(3) . .
C11 N2 C7 C6 179.3(3) . .
V1 N2 C7 C6 0.0(4) . .
O7 C6 C7 N2 162.8(3) . .
O6 C6 C7 N2 42.0(4) . .
C5 C6 C7 N2 -70.0(4) . .
O7 C6 C7 C8 -18.4(5) . .
O6 C6 C7 C8 -139.2(4) . .
C5 C6 C7 C8 108.9(4) . .
N2 C7 C8 C9 -0.3(6) . .
C6 C7 C8 C9 -179.1(4) . .
C7 C8 C9 C10 0.3(6) . .
C8 C9 C10 C11 -0.3(6) . .
C7 N2 C11 C10 -0.5(6) . .
V1 N2 C11 C10 178.8(3) . .
C9 C10 C11 N2 0.4(6) . .
